data_2004373
loop_
_publ_author_name
'Moreno Fuquen, R.'
'De Almeida Santos, R. H.'
'Lechat, J. R.'

_publ_contact_author
;
    Dr Rodolfo Moreno Fuquen
    Depto. Quimica
    Universidad del Valle
    Apartado 25360
    Cali
    Colombia
;
_publ_section_title
;
 The 1:1 Complex Formed by 4-Nitropyridine <i>N</i>-Oxide and
 4-Aminobenzoic Acid
;
_journal_issue 1
_journal_name_full 'Acta Crystallographica Section C'
_journal_page_first 220
_journal_page_last 222
_journal_paper_doi 10.1107/S0108270195010262
_journal_volume 52
_journal_year 1996
_chemical_formula_moiety 'C5 H4 N2 O3,C7 H7 N O2'
_chemical_formula_sum 'C12 H11 N3 O5'
_chemical_formula_weight 277.24
_space_group_IT_number 19
_symmetry_cell_setting orthorhombic
_symmetry_space_group_name_Hall 'P 2ac 2ab'
_symmetry_space_group_name_H-M 'P 21 21 21'
_atom_type_scat_source IntTabIV
_cell_angle_alpha 90.00
_cell_angle_beta 90.00
_cell_angle_gamma 90.00
_cell_formula_units_Z 4
_cell_length_a 7.0549(10)
_cell_length_b 12.4741(10)
_cell_length_c 14.1928(10)
_cell_measurement_reflns_used 25
_cell_measurement_temperature 295
_cell_measurement_theta_max 18.47
_cell_measurement_theta_min 10.46
_cell_volume 1249.0(2)
_computing_cell_refinement 'CAD-4 Software'
_computing_data_collection 'CAD-4 Software (Enraf-Nonius, 1989)'
_computing_data_reduction 'VAXSDP (Frenz, 1978)'
_computing_molecular_graphics 'ORTEPII (Johnson, 1976)'
_computing_publication_material VAXSDP
_computing_structure_refinement 'SHELXL-93 (Sheldrick, 1993)'
_computing_structure_solution 'SHELXS-86 (Sheldrick, 1985)'
_diffrn_ambient_temperature 295
_diffrn_measurement_device 'Enraf-Nonius CAD-4'
_diffrn_measurement_method \w/2\q
_diffrn_radiation_type MoK\a
_diffrn_radiation_wavelength 0.71073
_diffrn_reflns_av_R_equivalents 0.029
_diffrn_reflns_av_sigmaI/netI 0.0221
_diffrn_reflns_limit_h_max 8
_diffrn_reflns_limit_h_min 0
_diffrn_reflns_limit_k_max 15
_diffrn_reflns_limit_k_min 0
_diffrn_reflns_limit_l_max 17
_diffrn_reflns_limit_l_min 0
_diffrn_reflns_number 1504
_diffrn_reflns_theta_max 26.31
_diffrn_reflns_theta_min 2.87
_diffrn_standards_decay_% 1.9
_diffrn_standards_interval_time 120
_diffrn_standards_number 3
_exptl_absorpt_coefficient_mu 0.117
_exptl_absorpt_correction_type none
_exptl_crystal_colour red-orange
_exptl_crystal_density_diffrn 1.474
_exptl_crystal_density_meas 1.45
_exptl_crystal_density_method 'flotation, KI solution'
_exptl_crystal_description prism
_exptl_crystal_F_000 576
_exptl_crystal_size_max 0.2
_exptl_crystal_size_mid 0.2
_exptl_crystal_size_min 0.1
_refine_diff_density_max 0.205
_refine_diff_density_min -0.209
_refine_ls_abs_structure_details 'Flack (1983)'
_refine_ls_abs_structure_Flack 0.(3)
_refine_ls_extinction_coef 0.065(8)
_refine_ls_extinction_method 'SHELXL93 (Sheldrick, 1993)'
_refine_ls_goodness_of_fit_all 1.830
_refine_ls_goodness_of_fit_obs 1.796
_refine_ls_hydrogen_treatment noref
_refine_ls_matrix_type full
_refine_ls_number_parameters 182
_refine_ls_number_reflns 1479
_refine_ls_number_restraints 0
_refine_ls_restrained_S_all 1.830
_refine_ls_restrained_S_obs 1.796
_refine_ls_R_factor_all 0.0665
_refine_ls_R_factor_obs 0.0448
_refine_ls_shift/esd_max 0.000
_refine_ls_shift/esd_mean 0.000
_refine_ls_structure_factor_coef Fsqd
_refine_ls_weighting_details 'w = 1/[\s^2^(Fo^2^)+(0.0447P)^2^] where P=(Fo^2^+2Fc^2^)/3'
_refine_ls_weighting_scheme calc
_refine_ls_wR_factor_all 0.1310
_refine_ls_wR_factor_obs 0.1134
_reflns_number_observed 1191
_reflns_number_total 1479
_reflns_observed_criterion 'I > 2.0\s(I)'
_cod_data_source_file cr1177.cif
_cod_data_source_block default
_cod_depositor_comments
;
The following automatic conversions were performed:

'_refine_ls_weighting_scheme' value 'calc w =
1/[\s^2^(Fo^2^)+(0.0447P)^2^] where P=(Fo^2^+2Fc^2^)/3' was changed
to 'calc'. New tag '_refine_ls_weighting_details' was created. The
value of the new tag was set to 'w = 1/[\s^2^(Fo^2^)+(0.0447P)^2^]
where P=(Fo^2^+2Fc^2^)/3'.

Automatic conversion script
Id: cif_fix_values 3143 2015-03-26 13:38:13Z robertas 
;
_cod_database_code 2004373

loop_
_symmetry_equiv_pos_as_xyz
x,y,z
1/2-x,-y,1/2+z
-x,1/2+y,1/2-z
1/2+x,1/2-y,-z

loop_
_atom_site_aniso_label
_atom_site_aniso_U_11
_atom_site_aniso_U_22
_atom_site_aniso_U_33
_atom_site_aniso_U_12
_atom_site_aniso_U_13
_atom_site_aniso_U_23
N1 0.068(2) 0.0520(15) 0.0363(13) 0.0031(14) 0.0046(14) -0.0020(12)
O1 0.120(2) 0.0601(14) 0.0443(12) 0.000(2) 0.0043(15) -0.0111(11)
C1 0.075(2) 0.054(2) 0.037(2) 0.008(2) 0.007(2) 0.0074(14)
C2 0.065(2) 0.060(2) 0.0353(14) 0.006(2) 0.002(2) 0.0028(14)
C3 0.0416(15) 0.056(2) 0.0401(15) -0.0008(15) 0.0049(14) -0.0063(14)
C4 0.060(2) 0.053(2) 0.049(2) 0.010(2) 0.001(2) 0.003(2)
C5 0.071(2) 0.065(2) 0.036(2) 0.003(2) -0.003(2) 0.001(2)
N2 0.063(2) 0.064(2) 0.053(2) 0.004(2) 0.0035(15) -0.0125(14)
O2 0.128(3) 0.104(2) 0.0461(14) 0.028(2) -0.011(2) -0.0219(15)
O3 0.095(2) 0.057(2) 0.080(2) 0.0088(15) 0.008(2) -0.0118(14)
C6 0.063(2) 0.064(2) 0.049(2) 0.005(2) -0.005(2) 0.015(2)
C7 0.0395(15) 0.056(2) 0.051(2) 0.0025(15) -0.0032(15) 0.0122(15)
C8 0.048(2) 0.053(2) 0.050(2) -0.002(2) -0.0040(15) 0.001(2)
C9 0.047(2) 0.046(2) 0.052(2) -0.0033(14) 0.0006(15) 0.0030(15)
C10 0.042(2) 0.049(2) 0.055(2) 0.0035(14) -0.0004(15) 0.005(2)
C11 0.052(2) 0.045(2) 0.062(2) 0.004(2) -0.006(2) 0.000(2)
C12 0.049(2) 0.050(2) 0.064(2) 0.001(2) -0.005(2) 0.017(2)
N3 0.077(2) 0.059(2) 0.053(2) -0.003(2) 0.009(2) -0.0068(15)
O4 0.125(3) 0.075(2) 0.067(2) 0.022(2) 0.022(2) 0.0294(15)
O5 0.094(2) 0.076(2) 0.0460(13) -0.011(2) 0.0089(14) 0.0049(12)

loop_
_atom_site_label
_atom_site_occupancy
_atom_site_fract_x
_atom_site_fract_y
_atom_site_fract_z
_atom_site_U_iso_or_equiv
_atom_site_thermal_displace_type
_atom_site_calc_flag
_atom_site_refinement_flags
_atom_site_type_symbol
N1 1 .0529(5) .6907(2) .4733(2) .0522(7) Uani d . N
O1 1 .0426(5) .7686(2) .5344(2) .0749(8) Uani d . O
C1 1 -.0145(5) .7068(3) .3848(2) .0555(9) Uani d . C
H1 1 -.0723(5) .7716(3) .3697(2) .076 Uani calc R H
C2 1 .0019(5) .6289(3) .3175(2) .0535(8) Uani d . C
H2 1 -.0423(5) .6403(3) .2566(2) .076 Uani calc R H
C3 1 .0846(4) .5340(3) .3418(2) .0458(7) Uani d . C
C4 1 .1489(5) .5163(3) .4321(2) .0538(8) Uani d . C
H4 1 .2028(5) .4510(3) .4488(2) .076 Uani calc R H
C5 1 .1319(5) .5963(3) .4961(2) .0573(9) Uani d . C
H5 1 .1760(5) .5856(3) .5571(2) .076 Uani calc R H
N2 1 .1044(4) .4490(3) .2713(2) .0598(8) Uani d . N
O2 1 .0660(6) .4712(3) .1898(2) .0928(10) Uani d . O
O3 1 .1601(5) .3617(2) .2966(2) .0776(8) Uani d . O
C6 1 .0884(5) 1.1547(3) .7571(2) .0585(9) Uani d . C
C7 1 .1536(4) 1.1481(3) .6578(2) .0490(8) Uani d . C
C8 1 .2383(4) 1.2345(3) .6128(2) .0504(8) Uani d . C
H8 1 .2562(4) 1.2986(3) .6450(2) .076 Uani calc R H
C9 1 .2964(5) 1.2254(2) .5197(2) .0482(8) Uani d . C
H9 1 .3553(5) 1.2832(2) .4905(2) .076 Uani calc R H
C10 1 .2678(5) 1.1309(2) .4694(2) .0485(8) Uani d . C
C11 1 .1823(5) 1.0447(2) .5159(2) .0529(8) Uani d . C
H11 1 .1613(5) .9809(2) .4836(2) .076 Uani calc R H
C12 1 .1293(5) 1.0530(3) .6082(3) .0543(8) Uani d . C
H12 1 .0761(5) .9941(3) .6383(3) .076 Uani calc R H
N3 1 .3177(5) 1.1251(2) .3759(2) .0628(8) Uani d . N
O4 1 .0404(5) 1.0772(2) .8025(2) .0890(10) Uani d . O
O5 1 .0784(5) 1.2532(2) .7901(2) .0723(8) Uani d . O
HO5 1 .0431 1.2594 .8396 .076 Uani d . H
HN31 1 .4225 1.1778 .3595 .076 Uani d . H
HN32 1 .3281 1.0595 .3494 .076 Uani d . H

loop_
_geom_angle_atom_site_label_1
_geom_angle_atom_site_label_2
_geom_angle_atom_site_label_3
_geom_angle
_geom_angle_publ_flag
O1 N1 C5 121.1(3) y
O1 N1 C1 119.0(3) y
C5 N1 C1 119.9(3) y
N1 C1 C2 120.7(3) y
C3 C2 C1 118.5(3) y
C2 C3 C4 121.0(3) y
C2 C3 N2 119.8(3) y
C4 C3 N2 119.2(3) y
C5 C4 C3 118.5(3) y
N1 C5 C4 121.4(3) y
O3 N2 O2 123.8(3) y
O3 N2 C3 118.7(3) y
O2 N2 C3 117.5(3) y
O4 C6 O5 122.7(3) y
O4 C6 C7 123.2(3) y
O5 C6 C7 114.0(3) y
C12 C7 C8 118.8(3) y
C12 C7 C6 119.4(3) y
C8 C7 C6 121.8(3) y
C9 C8 C7 120.1(3) y
C8 C9 C10 121.0(3) y
N3 C10 C9 120.2(3) y
N3 C10 C11 121.7(3) y
C9 C10 C11 118.1(3) y
C12 C11 C10 120.8(3) y
C11 C12 C7 121.2(3) y

loop_
_geom_bond_atom_site_label_1
_geom_bond_atom_site_label_2
_geom_bond_distance
_geom_bond_publ_flag
N1 O1 1.305(3) y
N1 C5 1.342(4) y
N1 C1 1.358(4) y
C1 C2 1.367(5) y
C2 C3 1.363(5) y
C3 C4 1.378(4) y
C3 N2 1.464(4) y
C4 C5 1.354(4) y
N2 O3 1.212(4) y
N2 O2 1.220(4) y
C6 O4 1.210(4) y
C6 O5 1.316(4) y
C6 C7 1.485(5) y
C7 C12 1.389(5) y
C7 C8 1.389(4) y
C8 C9 1.388(5) y
C9 C10 1.393(4) y
C10 N3 1.375(4) y
C10 C11 1.399(4) y
C11 C12 1.366(5) y

loop_
_cod_related_entry_id
_cod_related_entry_database
_cod_related_entry_code
1 ChemSpider 21138586
